data_4072279
loop_
_publ_author_name
'Wallenhorst, Carolin'
'Kehr, Gerald'
'Luftmann, Heinrich'
'Fr\"ohlich, Roland'
'Erker, Gerhard'

_publ_section_title
;
 Bis(iminoethyl)pyridine Systems with a Pendant Alkenyl Group. Part A:
 Cobalt and Iron Complexes and Their Catalytic Behavior&#x2020;
;
_journal_issue 24
_journal_name_full Organometallics
_journal_page_first 6547
_journal_paper_doi 10.1021/om800726y
_journal_volume 27
_journal_year 2008
_chemical_formula_sum 'C25 H33 Cl2 Co N3'
_chemical_formula_weight 505.37
_chemical_name_systematic
; 
 ? 
;
_space_group_IT_number 14
_symmetry_cell_setting monoclinic
_symmetry_space_group_name_Hall '-P 2ybc'
_symmetry_space_group_name_H-M 'P 1 21/c 1'
_atom_sites_solution_hydrogens geom
_atom_sites_solution_primary direct
_atom_sites_solution_secondary difmap
_audit_creation_method SHELXL-97
_cell_angle_alpha 90.00
_cell_angle_beta 114.40(1)
_cell_angle_gamma 90.00
_cell_formula_units_Z 4
_cell_length_a 17.509(1)
_cell_length_b 9.837(1)
_cell_length_c 15.598(1)
_cell_measurement_reflns_used 4370
_cell_measurement_temperature 198(2)
_cell_measurement_theta_max 28.28
_cell_measurement_theta_min 0.41
_cell_volume 2446.6(4)
_computing_cell_refinement 'Collect (Nonius B.V., 1998)'
_computing_data_collection 'Collect (Nonius B.V., 1998)'
_computing_data_reduction 'Denzo-SMN (Otwinowski & Minor, 1997)'
_computing_molecular_graphics 'XP (BrukerAXS, 2000)'
_computing_publication_material 'SHELXL-97 (Sheldrick, 1997)'
_computing_structure_refinement 'SHELXL-97 (Sheldrick, 1997)'
_computing_structure_solution 'SHELXS-97 (Sheldrick, 1990)'
_diffrn_ambient_temperature 198(2)
_diffrn_measured_fraction_theta_full 0.974
_diffrn_measured_fraction_theta_max 0.974
_diffrn_measurement_device_type 'Nonius KappaCCD'
_diffrn_measurement_method '\w and \f scans'
_diffrn_radiation_monochromator graphite
_diffrn_radiation_source 'rotating anode Nonius FR591'
_diffrn_radiation_type MoK\a
_diffrn_radiation_wavelength 0.71073
_diffrn_reflns_av_R_equivalents 0.0480
_diffrn_reflns_av_sigmaI/netI 0.0658
_diffrn_reflns_limit_h_max 23
_diffrn_reflns_limit_h_min -21
_diffrn_reflns_limit_k_max 12
_diffrn_reflns_limit_k_min -12
_diffrn_reflns_limit_l_max 15
_diffrn_reflns_limit_l_min -20
_diffrn_reflns_number 14485
_diffrn_reflns_theta_full 28.17
_diffrn_reflns_theta_max 28.17
_diffrn_reflns_theta_min 2.43
_exptl_absorpt_coefficient_mu 0.937
_exptl_absorpt_correction_T_max 0.9724
_exptl_absorpt_correction_T_min 0.7350
_exptl_absorpt_correction_type multi-scan
_exptl_absorpt_process_details 'SORTAV (Blessing, 1995 & 1997)'
_exptl_crystal_colour yellow
_exptl_crystal_density_diffrn 1.372
_exptl_crystal_density_method 'not measured'
_exptl_crystal_description plate
_exptl_crystal_F_000 1060
_exptl_crystal_size_max 0.35
_exptl_crystal_size_mid 0.10
_exptl_crystal_size_min 0.03
_refine_diff_density_max 0.334
_refine_diff_density_min -0.411
_refine_diff_density_rms 0.066
_refine_ls_extinction_method none
_refine_ls_goodness_of_fit_ref 1.015
_refine_ls_hydrogen_treatment riding
_refine_ls_matrix_type full
_refine_ls_number_parameters 286
_refine_ls_number_reflns 5853
_refine_ls_number_restraints 0
_refine_ls_restrained_S_all 1.015
_refine_ls_R_factor_all 0.0750
_refine_ls_R_factor_gt 0.0415
_refine_ls_shift/su_max 0.000
_refine_ls_shift/su_mean 0.000
_refine_ls_structure_factor_coef Fsqd
_refine_ls_weighting_details 'calc w=1/[\s^2^(Fo^2^)+(0.0242P)^2^+1.0910P] where P=(Fo^2^+2Fc^2^)/3'
_refine_ls_weighting_scheme calc
_refine_ls_wR_factor_gt 0.0721
_refine_ls_wR_factor_ref 0.0802
_reflns_number_gt 4213
_reflns_number_total 5853
_reflns_threshold_expression >2sigma(I)
_cod_data_source_file om800726y_si_008.cif
_cod_data_source_block erk3707
_cod_original_cell_volume 2446.6(3)
_cod_original_sg_symbol_H-M P21/c
_cod_database_code 4072279

loop_
_symmetry_equiv_pos_as_xyz
'x, y, z'
'-x, y+1/2, -z+1/2'
'-x, -y, -z'
'x, -y-1/2, z-1/2'

loop_
_atom_site_label
_atom_site_type_symbol
_atom_site_fract_x
_atom_site_fract_y
_atom_site_fract_z
_atom_site_U_iso_or_equiv
_atom_site_adp_type
_atom_site_occupancy
_atom_site_symmetry_multiplicity
_atom_site_calc_flag
_atom_site_refinement_flags
Co Co 0.223244(18) 0.04487(3) 0.12485(2) 0.01784(8) Uani 1 1 d .
Cl2 Cl 0.16574(4) -0.16651(5) 0.08596(5) 0.03911(17) Uani 1 1 d .
Cl1 Cl 0.31194(4) 0.09056(6) 0.27880(4) 0.03209(14) Uani 1 1 d .
N1 N 0.22473(10) 0.23592(16) 0.07304(11) 0.0165(4) Uani 1 1 d .
C2 C 0.28438(12) 0.26891(19) 0.04383(14) 0.0164(4) Uani 1 1 d .
C3 C 0.29598(13) 0.4024(2) 0.02332(15) 0.0226(5) Uani 1 1 d .
H3A H 0.3374 0.4249 0.0012 0.027 Uiso 1 1 calc R
C4 C 0.24573(14) 0.5023(2) 0.03589(16) 0.0264(5) Uani 1 1 d .
H4A H 0.2550 0.5952 0.0263 0.032 Uiso 1 1 calc R
C5 C 0.18215(13) 0.4667(2) 0.06241(15) 0.0230(5) Uani 1 1 d .
H5A H 0.1461 0.5340 0.0691 0.028 Uiso 1 1 calc R
C6 C 0.17207(12) 0.3303(2) 0.07912(14) 0.0179(4) Uani 1 1 d .
C7 C 0.33142(12) 0.14887(19) 0.03179(14) 0.0166(4) Uani 1 1 d .
C8 C 0.39526(14) 0.1723(2) -0.00696(16) 0.0236(5) Uani 1 1 d .
H8A H 0.4151 0.0847 -0.0197 0.035 Uiso 1 1 calc R
H8B H 0.4427 0.2232 0.0389 0.035 Uiso 1 1 calc R
H8C H 0.3700 0.2245 -0.0655 0.035 Uiso 1 1 calc R
N9 N 0.31100(10) 0.03347(16) 0.05454(11) 0.0157(3) Uani 1 1 d .
C10 C 0.34867(13) -0.08883(19) 0.03837(14) 0.0169(4) Uani 1 1 d .
C11 C 0.42475(13) -0.1367(2) 0.10791(15) 0.0199(4) Uani 1 1 d .
C12 C 0.45754(14) -0.2561(2) 0.08826(16) 0.0247(5) Uani 1 1 d .
H12A H 0.5082 -0.2924 0.1343 0.030 Uiso 1 1 calc R
C13 C 0.41776(14) -0.3225(2) 0.00310(17) 0.0255(5) Uani 1 1 d .
H13A H 0.4420 -0.4024 -0.0093 0.031 Uiso 1 1 calc R
C14 C 0.34302(14) -0.2734(2) -0.06403(16) 0.0245(5) Uani 1 1 d .
H14A H 0.3166 -0.3194 -0.1225 0.029 Uiso 1 1 calc R
C15 C 0.30606(13) -0.15742(19) -0.04705(15) 0.0192(4) Uani 1 1 d .
C16 C 0.47065(14) -0.0625(2) 0.20039(15) 0.0254(5) Uani 1 1 d .
H16A H 0.4390 0.0227 0.1989 0.030 Uiso 1 1 calc R
C17 C 0.55992(14) -0.0224(3) 0.21375(18) 0.0373(6) Uani 1 1 d .
H17A H 0.5569 0.0339 0.1606 0.056 Uiso 1 1 calc R
H17B H 0.5925 -0.1046 0.2167 0.056 Uiso 1 1 calc R
H17C H 0.5871 0.0291 0.2724 0.056 Uiso 1 1 calc R
C18 C 0.47432(17) -0.1477(3) 0.28348(17) 0.0401(6) Uani 1 1 d .
H18A H 0.4173 -0.1734 0.2742 0.060 Uiso 1 1 calc R
H18B H 0.5005 -0.0947 0.3416 0.060 Uiso 1 1 calc R
H18C H 0.5075 -0.2299 0.2882 0.060 Uiso 1 1 calc R
C19 C 0.22287(14) -0.1047(2) -0.12072(15) 0.0251(5) Uani 1 1 d .
H19A H 0.1993 -0.0393 -0.0888 0.030 Uiso 1 1 calc R
C20 C 0.15866(15) -0.2177(3) -0.16349(18) 0.0378(6) Uani 1 1 d .
H20A H 0.1043 -0.1778 -0.2037 0.057 Uiso 1 1 calc R
H20B H 0.1531 -0.2703 -0.1130 0.057 Uiso 1 1 calc R
H20C H 0.1773 -0.2777 -0.2012 0.057 Uiso 1 1 calc R
C21 C 0.23533(17) -0.0280(3) -0.19907(18) 0.0425(6) Uani 1 1 d .
H21A H 0.2735 0.0487 -0.1720 0.064 Uiso 1 1 calc R
H21B H 0.1811 0.0059 -0.2447 0.064 Uiso 1 1 calc R
H21C H 0.2594 -0.0894 -0.2308 0.064 Uiso 1 1 calc R
C22 C 0.10519(13) 0.2722(2) 0.10412(14) 0.0203(5) Uani 1 1 d .
C23 C 0.03304(14) 0.3608(2) 0.09814(17) 0.0296(5) Uani 1 1 d .
H23A H 0.0241 0.3509 0.1559 0.044 Uiso 1 1 calc R
H23B H -0.0178 0.3333 0.0439 0.044 Uiso 1 1 calc R
H23C H 0.0458 0.4560 0.0908 0.044 Uiso 1 1 calc R
N24 N 0.11352(11) 0.14564(17) 0.12525(13) 0.0232(4) Uani 1 1 d .
C25 C 0.05335(15) 0.0759(2) 0.15340(18) 0.0338(6) Uani 1 1 d .
H25A H 0.0420 -0.0162 0.1254 0.041 Uiso 1 1 calc R
H25B H -0.0002 0.1269 0.1294 0.041 Uiso 1 1 calc R
C26 C 0.08803(17) 0.0651(2) 0.26049(19) 0.0415(7) Uani 1 1 d .
H26A H 0.0464 0.0171 0.2772 0.050 Uiso 1 1 calc R
H26B H 0.1395 0.0088 0.2829 0.050 Uiso 1 1 calc R
C27 C 0.10851(16) 0.1979(3) 0.31151(18) 0.0390(6) Uani 1 1 d .
H27A H 0.1554 0.2462 0.3113 0.047 Uiso 1 1 calc R
C28 C 0.06762(17) 0.2542(3) 0.35676(18) 0.0479(7) Uani 1 1 d .
H28C H 0.0203 0.2097 0.3589 0.057 Uiso 1 1 calc R
H28A H 0.0855 0.3394 0.3872 0.057 Uiso 1 1 calc R

loop_
_atom_site_aniso_label
_atom_site_aniso_U_11
_atom_site_aniso_U_22
_atom_site_aniso_U_33
_atom_site_aniso_U_23
_atom_site_aniso_U_13
_atom_site_aniso_U_12
Co 0.02291(15) 0.01334(13) 0.02067(15) 0.00084(11) 0.01241(12) -0.00002(12)
Cl2 0.0523(4) 0.0198(3) 0.0604(4) -0.0114(3) 0.0384(4) -0.0120(3)
Cl1 0.0334(3) 0.0395(3) 0.0217(3) -0.0020(2) 0.0098(3) 0.0010(3)
N1 0.0185(9) 0.0158(8) 0.0165(9) 0.0000(7) 0.0087(7) 0.0002(7)
C2 0.0173(10) 0.0172(10) 0.0152(10) 0.0006(8) 0.0071(9) -0.0007(9)
C3 0.0260(12) 0.0196(10) 0.0256(12) 0.0018(9) 0.0139(10) -0.0033(10)
C4 0.0346(13) 0.0138(10) 0.0318(13) 0.0029(9) 0.0148(11) 0.0001(10)
C5 0.0282(12) 0.0170(10) 0.0229(12) 0.0013(9) 0.0096(10) 0.0057(10)
C6 0.0199(11) 0.0185(10) 0.0135(10) -0.0004(8) 0.0052(9) 0.0023(9)
C7 0.0180(10) 0.0170(10) 0.0135(10) -0.0010(8) 0.0052(9) -0.0024(9)
C8 0.0282(12) 0.0220(11) 0.0275(13) 0.0003(9) 0.0185(10) -0.0022(10)
N9 0.0168(8) 0.0155(8) 0.0149(8) -0.0012(7) 0.0068(7) 0.0006(7)
C10 0.0208(11) 0.0130(9) 0.0229(11) 0.0001(8) 0.0150(9) -0.0002(8)
C11 0.0221(11) 0.0179(10) 0.0246(12) 0.0037(8) 0.0144(10) 0.0005(9)
C12 0.0222(11) 0.0229(11) 0.0334(14) 0.0056(9) 0.0159(10) 0.0047(10)
C13 0.0301(13) 0.0135(10) 0.0441(15) -0.0027(9) 0.0264(12) 0.0000(10)
C14 0.0289(12) 0.0229(11) 0.0284(13) -0.0070(9) 0.0186(11) -0.0051(10)
C15 0.0221(11) 0.0164(10) 0.0232(12) -0.0008(8) 0.0136(10) -0.0034(9)
C16 0.0258(12) 0.0274(12) 0.0223(12) 0.0014(9) 0.0093(10) 0.0055(10)
C17 0.0286(13) 0.0438(15) 0.0343(15) -0.0095(11) 0.0078(12) -0.0029(12)
C18 0.0526(17) 0.0426(15) 0.0254(14) 0.0058(11) 0.0165(13) 0.0091(13)
C19 0.0253(12) 0.0269(11) 0.0218(12) -0.0055(9) 0.0083(10) 0.0001(10)
C20 0.0291(14) 0.0420(14) 0.0377(15) -0.0063(11) 0.0091(12) -0.0080(12)
C21 0.0411(15) 0.0476(16) 0.0322(14) 0.0090(12) 0.0085(12) -0.0035(13)
C22 0.0211(11) 0.0231(11) 0.0178(11) -0.0014(8) 0.0091(9) 0.0036(9)
C23 0.0288(13) 0.0302(12) 0.0335(14) 0.0053(10) 0.0166(11) 0.0085(11)
N24 0.0228(10) 0.0210(9) 0.0311(11) -0.0010(8) 0.0166(9) -0.0019(8)
C25 0.0347(14) 0.0232(12) 0.0568(17) -0.0032(11) 0.0322(13) -0.0053(11)
C26 0.0475(16) 0.0339(14) 0.0599(18) 0.0189(12) 0.0391(15) 0.0083(12)
C27 0.0390(15) 0.0462(15) 0.0342(15) 0.0172(12) 0.0175(13) 0.0073(13)
C28 0.0411(16) 0.0653(19) 0.0306(15) 0.0035(13) 0.0082(13) 0.0100(14)

loop_
_atom_type_symbol
_atom_type_description
_atom_type_scat_dispersion_real
_atom_type_scat_dispersion_imag
_atom_type_scat_source
C C 0.0033 0.0016 'International Tables Vol C Tables 4.2.6.8 and 6.1.1.4'
H H 0.0000 0.0000 'International Tables Vol C Tables 4.2.6.8 and 6.1.1.4'
N N 0.0061 0.0033 'International Tables Vol C Tables 4.2.6.8 and 6.1.1.4'
Cl Cl 0.1484 0.1585 'International Tables Vol C Tables 4.2.6.8 and 6.1.1.4'
Co Co 0.3494 0.9721 'International Tables Vol C Tables 4.2.6.8 and 6.1.1.4'

loop_
_geom_angle_atom_site_label_1
_geom_angle_atom_site_label_2
_geom_angle_atom_site_label_3
_geom_angle
N1 Co N24 74.76(6)
N1 Co N9 74.25(6)
N24 Co N9 144.85(6)
N1 Co Cl2 143.81(5)
N24 Co Cl2 97.10(5)
N9 Co Cl2 98.13(4)
N1 Co Cl1 96.85(5)
N24 Co Cl1 97.16(5)
N9 Co Cl1 102.59(4)
Cl2 Co Cl1 119.27(3)
C6 N1 C2 120.82(17)
C6 N1 Co 119.09(13)
C2 N1 Co 119.64(13)
N1 C2 C3 121.12(18)
N1 C2 C7 113.48(16)
C3 C2 C7 125.33(18)
C4 C3 C2 118.50(19)
C5 C4 C3 119.92(19)
C4 C5 C6 118.68(19)
N1 C6 C5 120.71(19)
N1 C6 C22 113.02(17)
C5 C6 C22 126.27(18)
N9 C7 C8 126.13(18)
N9 C7 C2 115.66(17)
C8 C7 C2 118.19(17)
C7 N9 C10 119.30(16)
C7 N9 Co 114.76(13)
C10 N9 Co 125.84(12)
C15 C10 C11 122.31(18)
C15 C10 N9 117.71(18)
C11 C10 N9 119.98(17)
C12 C11 C10 117.2(2)
C12 C11 C16 120.60(19)
C10 C11 C16 122.23(18)
C13 C12 C11 121.3(2)
C14 C13 C12 120.40(19)
C13 C14 C15 120.8(2)
C14 C15 C10 118.0(2)
C14 C15 C19 120.68(19)
C10 C15 C19 121.31(17)
C11 C16 C18 111.35(18)
C11 C16 C17 111.18(18)
C18 C16 C17 110.01(19)
C20 C19 C15 112.54(18)
C20 C19 C21 109.47(19)
C15 C19 C21 111.30(18)
N24 C22 C6 114.89(18)
N24 C22 C23 125.60(19)
C6 C22 C23 119.42(18)
C22 N24 C25 120.76(18)
C22 N24 Co 116.84(14)
C25 N24 Co 122.31(13)
N24 C25 C26 110.45(19)
C27 C26 C25 114.91(19)
C28 C27 C26 126.1(3)

loop_
_geom_bond_atom_site_label_1
_geom_bond_atom_site_label_2
_geom_bond_distance
Co N1 2.0501(16)
Co N24 2.1640(17)
Co N9 2.2291(16)
Co Cl2 2.2805(6)
Co Cl1 2.3019(7)
N1 C6 1.339(2)
N1 C2 1.340(2)
C2 C3 1.386(3)
C2 C7 1.495(3)
C3 C4 1.386(3)
C4 C5 1.383(3)
C5 C6 1.393(3)
C6 C22 1.492(3)
C7 N9 1.283(2)
C7 C8 1.492(3)
N9 C10 1.443(2)
C10 C15 1.402(3)
C10 C11 1.407(3)
C11 C12 1.396(3)
C11 C16 1.517(3)
C12 C13 1.383(3)
C13 C14 1.382(3)
C14 C15 1.390(3)
C15 C19 1.526(3)
C16 C18 1.522(3)
C16 C17 1.540(3)
C19 C20 1.525(3)
C19 C21 1.527(3)
C22 N24 1.281(3)
C22 C23 1.506(3)
N24 C25 1.468(3)
C25 C26 1.527(4)
C26 C27 1.494(4)
C27 C28 1.317(4)

loop_
_geom_torsion_atom_site_label_1
_geom_torsion_atom_site_label_2
_geom_torsion_atom_site_label_3
_geom_torsion_atom_site_label_4
_geom_torsion
N24 Co N1 C6 10.86(14)
N9 Co N1 C6 174.07(16)
Cl2 Co N1 C6 91.91(16)
Cl1 Co N1 C6 -84.73(14)
N24 Co N1 C2 -176.82(16)
N9 Co N1 C2 -13.61(14)
Cl2 Co N1 C2 -95.77(16)
Cl1 Co N1 C2 87.59(14)
C6 N1 C2 C3 3.1(3)
Co N1 C2 C3 -169.10(15)
C6 N1 C2 C7 -173.97(17)
Co N1 C2 C7 13.8(2)
N1 C2 C3 C4 1.6(3)
C7 C2 C3 C4 178.3(2)
C2 C3 C4 C5 -4.1(3)
C3 C4 C5 C6 2.2(3)
C2 N1 C6 C5 -5.1(3)
Co N1 C6 C5 167.11(15)
C2 N1 C6 C22 174.58(17)
Co N1 C6 C22 -13.2(2)
C4 C5 C6 N1 2.4(3)
C4 C5 C6 C22 -177.2(2)
N1 C2 C7 N9 -2.8(3)
C3 C2 C7 N9 -179.73(19)
N1 C2 C7 C8 175.77(17)
C3 C2 C7 C8 -1.1(3)
C8 C7 N9 C10 -3.2(3)
C2 C7 N9 C10 175.30(17)
C8 C7 N9 Co 173.43(16)
C2 C7 N9 Co -8.1(2)
N1 Co N9 C7 11.49(14)
N24 Co N9 C7 40.45(19)
Cl2 Co N9 C7 155.27(13)
Cl1 Co N9 C7 -82.18(14)
N1 Co N9 C10 -172.18(16)
N24 Co N9 C10 -143.22(15)
Cl2 Co N9 C10 -28.40(15)
Cl1 Co N9 C10 94.15(15)
C7 N9 C10 C15 -92.6(2)
Co N9 C10 C15 91.2(2)
C7 N9 C10 C11 88.6(2)
Co N9 C10 C11 -87.6(2)
C15 C10 C11 C12 0.7(3)
N9 C10 C11 C12 179.49(17)
C15 C10 C11 C16 -179.85(19)
N9 C10 C11 C16 -1.1(3)
C10 C11 C12 C13 1.5(3)
C16 C11 C12 C13 -177.96(19)
C11 C12 C13 C14 -1.5(3)
C12 C13 C14 C15 -0.6(3)
C13 C14 C15 C10 2.7(3)
C13 C14 C15 C19 -179.06(18)
C11 C10 C15 C14 -2.8(3)
N9 C10 C15 C14 178.43(17)
C11 C10 C15 C19 178.99(18)
N9 C10 C15 C19 0.2(3)
C12 C11 C16 C18 -65.0(3)
C10 C11 C16 C18 115.6(2)
C12 C11 C16 C17 58.0(3)
C10 C11 C16 C17 -121.4(2)
C14 C15 C19 C20 45.1(3)
C10 C15 C19 C20 -136.7(2)
C14 C15 C19 C21 -78.2(2)
C10 C15 C19 C21 100.0(2)
N1 C6 C22 N24 6.9(3)
C5 C6 C22 N24 -173.4(2)
N1 C6 C22 C23 -170.01(18)
C5 C6 C22 C23 9.7(3)
C6 C22 N24 C25 178.58(19)
C23 C22 N24 C25 -4.7(3)
C6 C22 N24 Co 1.9(2)
C23 C22 N24 Co 178.63(16)
N1 Co N24 C22 -6.59(15)
N9 Co N24 C22 -35.5(2)
Cl2 Co N24 C22 -150.59(15)
Cl1 Co N24 C22 88.60(16)
N1 Co N24 C25 176.81(18)
N9 Co N24 C25 147.93(15)
Cl2 Co N24 C25 32.81(17)
Cl1 Co N24 C25 -88.00(16)
C22 N24 C25 C26 -98.7(2)
Co N24 C25 C26 77.8(2)
N24 C25 C26 C27 58.8(3)
C25 C26 C27 C28 109.9(3)
